data_4035580
loop_
_publ_author_name
'Dai, Wen'
'Geib, Steven J.'
'Curran, Dennis P.'

_publ_section_title
;
 Reactions of N-Heterocyclic Carbene Boranes with
 5-Diazo-2,2-dimethyl-1,3-dioxane-4,6-dione: Synthesis of Mono- and
 Bis-hydrazonyl NHC-Boranes.
;
_journal_issue 15
_journal_name_full 'The Journal of organic chemistry'
_journal_page_first 8775
_journal_page_last 8779
_journal_paper_doi 10.1021/acs.joc.8b01125
_journal_volume 83
_journal_year 2018
_chemical_formula_sum 'C17 H23 B N6 O8'
_chemical_formula_weight 450.22
_space_group_crystal_system triclinic
_space_group_IT_number 2
_space_group_name_Hall '-P 1'
_space_group_name_H-M_alt 'P -1'
_atom_sites_solution_hydrogens mixed
_audit_creation_method SHELXL-2016/6
_cell_angle_alpha 108.083(2)
_cell_angle_beta 97.024(2)
_cell_angle_gamma 107.009(2)
_cell_formula_units_Z 2
_cell_length_a 10.2355(3)
_cell_length_b 10.7883(4)
_cell_length_c 11.3643(4)
_cell_measurement_reflns_used 1573
_cell_measurement_temperature 230(2)
_cell_measurement_theta_max 58.55
_cell_measurement_theta_min 4.209
_cell_volume 1108.94(7)
_computing_structure_refinement 'SHELXL-2016/6 (Sheldrick, 2016)'
_computing_structure_solution 'SHELXT 2014/4 (Sheldrick, 2014)'
_diffrn_ambient_temperature 230(2)
_diffrn_measured_fraction_theta_full 0.940
_diffrn_measured_fraction_theta_max 0.938
_diffrn_measurement_device_type 'Bruker Apex II CCD'
_diffrn_measurement_method 'omega and phi scans'
_diffrn_radiation_type CuK\a
_diffrn_radiation_wavelength 1.54178
_diffrn_reflns_av_R_equivalents 0.0596
_diffrn_reflns_av_unetI/netI 0.0726
_diffrn_reflns_Laue_measured_fraction_full 0.940
_diffrn_reflns_Laue_measured_fraction_max 0.938
_diffrn_reflns_limit_h_max 12
_diffrn_reflns_limit_h_min -11
_diffrn_reflns_limit_k_max 12
_diffrn_reflns_limit_k_min -12
_diffrn_reflns_limit_l_max 13
_diffrn_reflns_limit_l_min -13
_diffrn_reflns_number 11909
_diffrn_reflns_point_group_measured_fraction_full 0.940
_diffrn_reflns_point_group_measured_fraction_max 0.938
_diffrn_reflns_theta_full 68.000
_diffrn_reflns_theta_max 68.199
_diffrn_reflns_theta_min 4.210
_diffrn_source 'Bruker X8 Prospector Ultra Cu IMuS'
_exptl_absorpt_coefficient_mu 0.912
_exptl_absorpt_correction_T_max 0.99
_exptl_absorpt_correction_T_min 0.87
_exptl_absorpt_correction_type multi-scan
_exptl_absorpt_process_details 'Bruker Sadabs'
_exptl_crystal_colour colorless
_exptl_crystal_density_diffrn 1.348
_exptl_crystal_description plate
_exptl_crystal_F_000 472
_exptl_crystal_size_max 0.160
_exptl_crystal_size_mid 0.090
_exptl_crystal_size_min 0.002
_refine_diff_density_max 0.271
_refine_diff_density_min -0.171
_refine_diff_density_rms 0.043
_refine_ls_extinction_method none
_refine_ls_goodness_of_fit_ref 1.023
_refine_ls_hydrogen_treatment mixed
_refine_ls_matrix_type full
_refine_ls_number_parameters 307
_refine_ls_number_reflns 3802
_refine_ls_number_restraints 0
_refine_ls_restrained_S_all 1.023
_refine_ls_R_factor_all 0.1053
_refine_ls_R_factor_gt 0.0532
_refine_ls_shift/su_max 0.000
_refine_ls_shift/su_mean 0.000
_refine_ls_structure_factor_coef Fsqd
_refine_ls_weighting_details 'w=1/[\s^2^(Fo^2^)+(0.0633P)^2^+0.0877P] where P=(Fo^2^+2Fc^2^)/3'
_refine_ls_weighting_scheme calc
_refine_ls_wR_factor_gt 0.1240
_refine_ls_wR_factor_ref 0.1477
_reflns_Friedel_coverage 0.000
_reflns_number_gt 2210
_reflns_number_total 3802
_reflns_threshold_expression 'I > 2\s(I)'
_cod_data_source_file jo8b01125_si_001.cif
_cod_data_source_block wendai1_a
_cod_database_code 4035580
_shelx_shelxl_version_number 2016/6
_shelx_space_group_comment
;
The symmetry employed for this shelxl refinement is uniquely defined
by the following loop, which should always be used as a source of
symmetry information in preference to the above space-group names.
They are only intended as comments.
;
_shelx_estimated_absorpt_t_min 0.868
_shelx_estimated_absorpt_t_max 0.998

loop_
_space_group_symop_operation_xyz
'x, y, z'
'-x, -y, -z'

loop_
_atom_site_label
_atom_site_type_symbol
_atom_site_fract_x
_atom_site_fract_y
_atom_site_fract_z
_atom_site_U_iso_or_equiv
_atom_site_adp_type
_atom_site_occupancy
_atom_site_site_symmetry_order
_atom_site_calc_flag
_atom_site_refinement_flags_posn
_atom_site_refinement_flags_adp
B1 B 0.3266(3) 0.4268(4) 0.5241(3) 0.0396(8) Uani 1 1 d . .
H1 H 0.392(2) 0.550(2) 0.554(2) 0.021(6) Uiso 1 1 d . .
C1 C 0.1789(3) 0.4167(3) 0.5634(3) 0.0383(7) Uani 1 1 d . .
C2 C -0.0375(3) 0.3466(4) 0.5914(3) 0.0500(8) Uani 1 1 d . .
H2A H -0.128420 0.288432 0.585722 0.060 Uiso 1 1 calc R U
C3 C 0.0186(3) 0.4842(4) 0.6554(3) 0.0528(9) Uani 1 1 d . .
H3A H -0.025193 0.541057 0.702991 0.063 Uiso 1 1 calc R U
C4 C 0.0376(3) 0.1631(3) 0.4551(3) 0.0537(9) Uani 1 1 d . .
H4A H 0.124727 0.144706 0.465492 0.081 Uiso 1 1 calc R U
H4B H 0.004836 0.149810 0.366756 0.081 Uiso 1 1 calc R U
H4C H -0.032667 0.099678 0.479459 0.081 Uiso 1 1 calc R U
C5 C 0.2508(3) 0.6712(3) 0.6944(3) 0.0640(10) Uani 1 1 d . .
H5A H 0.281317 0.702114 0.627526 0.096 Uiso 1 1 calc R U
H5B H 0.331857 0.677376 0.753011 0.096 Uiso 1 1 calc R U
H5C H 0.203532 0.729949 0.740026 0.096 Uiso 1 1 calc R U
C6 C 0.4593(3) 0.1855(3) 0.6340(3) 0.0391(7) Uani 1 1 d . .
C7 C 0.6030(3) 0.2632(3) 0.7023(3) 0.0472(8) Uani 1 1 d . .
C8 C 0.5939(3) 0.0745(3) 0.7722(3) 0.0555(9) Uani 1 1 d . .
C9 C 0.4005(3) 0.0387(3) 0.6066(3) 0.0473(8) Uani 1 1 d . .
C10 C 0.6919(4) -0.0044(4) 0.7817(5) 0.0951(15) Uani 1 1 d . .
H10A H 0.721903 -0.030554 0.702709 0.143 Uiso 1 1 calc R U
H10B H 0.643567 -0.087523 0.797308 0.143 Uiso 1 1 calc R U
H10C H 0.773444 0.054138 0.851370 0.143 Uiso 1 1 calc R U
C11 C 0.5339(5) 0.1155(5) 0.8863(4) 0.0961(14) Uani 1 1 d . .
H11A H 0.475868 0.169197 0.873641 0.144 Uiso 1 1 calc R U
H11B H 0.609855 0.171341 0.961425 0.144 Uiso 1 1 calc R U
H11C H 0.477182 0.032473 0.897542 0.144 Uiso 1 1 calc R U
C12 C 0.1824(3) 0.2755(3) 0.1718(3) 0.0424(7) Uani 1 1 d . .
C13 C 0.3025(3) 0.2911(3) 0.1176(3) 0.0457(8) Uani 1 1 d . .
C14 C 0.1482(4) 0.2627(4) -0.0724(3) 0.0690(10) Uani 1 1 d . .
C15 C 0.0419(4) 0.2126(4) 0.0920(3) 0.0606(9) Uani 1 1 d . .
C16 C 0.1274(5) 0.1801(5) -0.2120(3) 0.0977(14) Uani 1 1 d . .
H16A H 0.140487 0.092339 -0.221412 0.147 Uiso 1 1 calc R U
H16B H 0.195238 0.232700 -0.247039 0.147 Uiso 1 1 calc R U
H16C H 0.033026 0.162267 -0.257044 0.147 Uiso 1 1 calc R U
C17 C 0.1501(6) 0.4082(5) -0.0438(4) 0.1119(17) Uani 1 1 d . .
H17A H 0.165491 0.454466 0.047359 0.168 Uiso 1 1 calc R U
H17B H 0.060780 0.406032 -0.086252 0.168 Uiso 1 1 calc R U
H17C H 0.225200 0.458558 -0.074101 0.168 Uiso 1 1 calc R U
N1 N 0.0616(2) 0.3064(2) 0.5358(2) 0.0418(6) Uani 1 1 d . .
H1N H 0.511(4) 0.406(4) 0.640(4) 0.090(13) Uiso 1 1 d . .
N2 N 0.1535(2) 0.5262(3) 0.6380(2) 0.0433(6) Uani 1 1 d . .
H2N H 0.390(4) 0.354(4) 0.338(4) 0.088(12) Uiso 1 1 d . .
N3 N 0.4168(3) 0.3668(3) 0.5928(2) 0.0462(6) Uani 1 1 d . .
N4 N 0.3748(2) 0.2380(3) 0.5800(2) 0.0423(6) Uani 1 1 d . .
N5 N 0.3071(3) 0.3576(2) 0.3787(2) 0.0402(6) Uani 1 1 d . .
N6 N 0.1889(2) 0.3128(2) 0.2969(2) 0.0414(6) Uani 1 1 d . .
O1 O 0.6739(2) 0.1972(2) 0.7536(2) 0.0548(6) Uani 1 1 d . .
O2 O 0.4833(2) -0.0157(2) 0.6621(2) 0.0536(6) Uani 1 1 d . .
O3 O 0.6688(2) 0.3818(2) 0.7136(2) 0.0679(7) Uani 1 1 d . .
O4 O 0.2897(2) -0.0406(2) 0.5347(2) 0.0666(7) Uani 1 1 d . .
O5 O 0.2786(2) 0.2639(2) -0.00945(19) 0.0632(6) Uani 1 1 d . .
O6 O 0.0337(2) 0.1839(3) -0.0351(2) 0.0749(8) Uani 1 1 d . .
O7 O 0.4227(2) 0.3240(2) 0.1754(2) 0.0571(6) Uani 1 1 d . .
O8 O -0.0665(3) 0.1769(3) 0.1261(2) 0.0852(9) Uani 1 1 d . .

loop_
_atom_site_aniso_label
_atom_site_aniso_U_11
_atom_site_aniso_U_22
_atom_site_aniso_U_33
_atom_site_aniso_U_23
_atom_site_aniso_U_13
_atom_site_aniso_U_12
B1 0.038(2) 0.049(2) 0.0360(18) 0.0199(17) 0.0060(14) 0.0175(17)
C1 0.0393(18) 0.0429(18) 0.0365(16) 0.0181(14) 0.0046(13) 0.0177(14)
C2 0.0419(19) 0.065(2) 0.0512(19) 0.0268(18) 0.0131(15) 0.0236(17)
C3 0.047(2) 0.069(2) 0.0495(19) 0.0181(19) 0.0143(15) 0.0318(18)
C4 0.047(2) 0.0396(19) 0.063(2) 0.0150(17) 0.0091(16) 0.0055(15)
C5 0.053(2) 0.053(2) 0.071(2) 0.0068(19) 0.0058(18) 0.0194(17)
C6 0.0339(17) 0.0462(18) 0.0410(17) 0.0207(15) 0.0075(13) 0.0147(14)
C7 0.053(2) 0.0370(19) 0.0511(19) 0.0169(16) 0.0082(15) 0.0165(16)
C8 0.060(2) 0.042(2) 0.062(2) 0.0248(17) -0.0031(17) 0.0148(16)
C9 0.0395(19) 0.050(2) 0.0507(19) 0.0213(16) 0.0093(15) 0.0099(16)
C10 0.082(3) 0.064(3) 0.133(4) 0.043(3) -0.025(3) 0.029(2)
C11 0.135(4) 0.097(3) 0.062(3) 0.045(3) 0.019(3) 0.034(3)
C12 0.0420(18) 0.0481(19) 0.0330(16) 0.0086(14) 0.0029(13) 0.0191(14)
C13 0.054(2) 0.049(2) 0.0365(17) 0.0147(15) 0.0095(15) 0.0230(16)
C14 0.077(3) 0.093(3) 0.041(2) 0.023(2) 0.0104(18) 0.039(2)
C15 0.057(2) 0.074(3) 0.0414(19) 0.0046(18) 0.0054(17) 0.0296(19)
C16 0.105(3) 0.140(4) 0.038(2) 0.014(2) 0.011(2) 0.049(3)
C17 0.172(5) 0.114(4) 0.069(3) 0.039(3) 0.007(3) 0.080(4)
N1 0.0371(15) 0.0428(15) 0.0465(15) 0.0194(12) 0.0084(11) 0.0128(12)
N2 0.0378(15) 0.0462(16) 0.0436(14) 0.0143(13) 0.0024(11) 0.0166(12)
N3 0.0451(17) 0.0490(17) 0.0460(15) 0.0203(13) 0.0085(12) 0.0161(13)
N4 0.0409(15) 0.0452(16) 0.0398(14) 0.0133(12) 0.0125(11) 0.0145(12)
N5 0.0361(15) 0.0482(15) 0.0380(14) 0.0165(12) 0.0062(11) 0.0172(12)
N6 0.0415(15) 0.0419(15) 0.0416(14) 0.0140(12) 0.0071(11) 0.0180(12)
O1 0.0452(13) 0.0442(13) 0.0681(15) 0.0209(12) -0.0061(10) 0.0131(10)
O2 0.0481(13) 0.0406(12) 0.0677(15) 0.0235(11) -0.0009(11) 0.0111(10)
O3 0.0538(15) 0.0457(14) 0.0935(19) 0.0309(13) -0.0073(12) 0.0063(11)
O4 0.0437(14) 0.0578(15) 0.0814(17) 0.0241(13) -0.0038(12) 0.0026(11)
O5 0.0643(15) 0.0906(18) 0.0375(12) 0.0206(12) 0.0133(11) 0.0337(13)
O6 0.0617(16) 0.110(2) 0.0362(13) 0.0030(13) 0.0004(11) 0.0361(15)
O7 0.0444(14) 0.0769(16) 0.0494(13) 0.0214(12) 0.0102(11) 0.0224(12)
O8 0.0445(16) 0.126(2) 0.0585(16) 0.0056(15) 0.0061(12) 0.0255(15)

loop_
_atom_type_symbol
_atom_type_description
_atom_type_scat_dispersion_real
_atom_type_scat_dispersion_imag
_atom_type_scat_source
C C 0.0181 0.0091 'International Tables Vol C Tables 4.2.6.8 and 6.1.1.4'
H H 0.0000 0.0000 'International Tables Vol C Tables 4.2.6.8 and 6.1.1.4'
B B 0.0090 0.0039 'International Tables Vol C Tables 4.2.6.8 and 6.1.1.4'
N N 0.0311 0.0180 'International Tables Vol C Tables 4.2.6.8 and 6.1.1.4'
O O 0.0492 0.0322 'International Tables Vol C Tables 4.2.6.8 and 6.1.1.4'

loop_
_geom_angle_atom_site_label_1
_geom_angle_atom_site_label_2
_geom_angle_atom_site_label_3
_geom_angle
N3 B1 N5 108.9(2)
N3 B1 C1 114.3(2)
N5 B1 C1 112.1(2)
N3 B1 H1 107.6(10)
N5 B1 H1 107.1(10)
C1 B1 H1 106.3(10)
N2 C1 N1 105.9(2)
N2 C1 B1 123.6(3)
N1 C1 B1 130.5(3)
C3 C2 N1 107.4(3)
C3 C2 H2A 126.3
N1 C2 H2A 126.3
C2 C3 N2 106.5(3)
C2 C3 H3A 126.8
N2 C3 H3A 126.8
N1 C4 H4A 109.5
N1 C4 H4B 109.5
H4A C4 H4B 109.5
N1 C4 H4C 109.5
H4A C4 H4C 109.5
H4B C4 H4C 109.5
N2 C5 H5A 109.5
N2 C5 H5B 109.5
H5A C5 H5B 109.5
N2 C5 H5C 109.5
H5A C5 H5C 109.5
H5B C5 H5C 109.5
N4 C6 C9 114.8(3)
N4 C6 C7 124.3(3)
C9 C6 C7 120.6(3)
O3 C7 O1 116.8(3)
O3 C7 C6 125.6(3)
O1 C7 C6 117.5(3)
O2 C8 O1 111.0(2)
O2 C8 C11 110.1(3)
O1 C8 C11 109.3(3)
O2 C8 C10 105.3(3)
O1 C8 C10 106.1(3)
C11 C8 C10 115.0(3)
O4 C9 O2 117.8(3)
O4 C9 C6 126.4(3)
O2 C9 C6 115.6(3)
C8 C10 H10A 109.5
C8 C10 H10B 109.5
H10A C10 H10B 109.5
C8 C10 H10C 109.5
H10A C10 H10C 109.5
H10B C10 H10C 109.5
C8 C11 H11A 109.5
C8 C11 H11B 109.5
H11A C11 H11B 109.5
C8 C11 H11C 109.5
H11A C11 H11C 109.5
H11B C11 H11C 109.5
N6 C12 C13 124.3(3)
N6 C12 C15 114.7(3)
C13 C12 C15 121.0(3)
O7 C13 O5 117.8(3)
O7 C13 C12 125.4(3)
O5 C13 C12 116.8(3)
O6 C14 O5 110.5(3)
O6 C14 C17 110.7(3)
O5 C14 C17 110.2(3)
O6 C14 C16 104.5(3)
O5 C14 C16 106.1(3)
C17 C14 C16 114.6(3)
O8 C15 O6 118.2(3)
O8 C15 C12 126.5(3)
O6 C15 C12 115.2(3)
C14 C16 H16A 109.5
C14 C16 H16B 109.5
H16A C16 H16B 109.5
C14 C16 H16C 109.5
H16A C16 H16C 109.5
H16B C16 H16C 109.5
C14 C17 H17A 109.5
C14 C17 H17B 109.5
H17A C17 H17B 109.5
C14 C17 H17C 109.5
H17A C17 H17C 109.5
H17B C17 H17C 109.5
C1 N1 C2 110.2(3)
C1 N1 C4 126.3(2)
C2 N1 C4 123.4(3)
C1 N2 C3 109.9(3)
C1 N2 C5 126.8(3)
C3 N2 C5 123.3(3)
N4 N3 B1 122.1(3)
N4 N3 H1N 106(2)
B1 N3 H1N 131(2)
N3 N4 C6 121.1(3)
N6 N5 B1 124.0(2)
N6 N5 H2N 114(2)
B1 N5 H2N 122(2)
N5 N6 C12 121.3(2)
C7 O1 C8 117.9(2)
C9 O2 C8 119.3(2)
C13 O5 C14 118.3(2)
C15 O6 C14 118.2(3)

loop_
_geom_bond_atom_site_label_1
_geom_bond_atom_site_label_2
_geom_bond_distance
B1 N3 1.539(4)
B1 N5 1.547(4)
B1 C1 1.611(4)
B1 H1 1.22(2)
C1 N2 1.339(3)
C1 N1 1.340(3)
C2 C3 1.338(4)
C2 N1 1.364(4)
C2 H2A 0.9400
C3 N2 1.381(4)
C3 H3A 0.9400
C4 N1 1.461(4)
C4 H4A 0.9700
C4 H4B 0.9700
C4 H4C 0.9700
C5 N2 1.470(4)
C5 H5A 0.9700
C5 H5B 0.9700
C5 H5C 0.9700
C6 N4 1.348(3)
C6 C9 1.435(4)
C6 C7 1.437(4)
C7 O3 1.216(3)
C7 O1 1.353(3)
C8 O2 1.431(4)
C8 O1 1.431(4)
C8 C11 1.501(5)
C8 C10 1.508(5)
C9 O4 1.207(3)
C9 O2 1.360(3)
C10 H10A 0.9700
C10 H10B 0.9700
C10 H10C 0.9700
C11 H11A 0.9700
C11 H11B 0.9700
C11 H11C 0.9700
C12 N6 1.339(3)
C12 C13 1.432(4)
C12 C15 1.442(4)
C13 O7 1.214(3)
C13 O5 1.356(3)
C14 O6 1.428(4)
C14 O5 1.430(4)
C14 C17 1.495(5)
C14 C16 1.512(5)
C15 O8 1.215(4)
C15 O6 1.366(4)
C16 H16A 0.9700
C16 H16B 0.9700
C16 H16C 0.9700
C17 H17A 0.9700
C17 H17B 0.9700
C17 H17C 0.9700
N3 N4 1.283(3)
N3 H1N 0.94(4)
N5 N6 1.290(3)
N5 H2N 1.01(4)
